data_1007151
loop_
_publ_author_name
'Averbuch-Pouchot, M T'
'Durif, A'

_publ_section_title
;
Structure of mercury potassium trimetaphosphate
;
_journal_coden_ASTM ACSCEE
_journal_name_full 'Acta Crystallographica C (39,1983-)'
_journal_page_first 930
_journal_page_last 931
_journal_volume 42
_journal_year 1986
_chemical_formula_structural 'Hg K P3 O9'
_chemical_formula_sum 'Hg K O9 P3'
_chemical_name_systematic 'Mercury potassium trimetaphosphate'
_space_group_IT_number 19
_symmetry_cell_setting orthorhombic
_symmetry_Int_Tables_number 19
_symmetry_space_group_name_Hall 'P 2ac 2ab'
_symmetry_space_group_name_H-M 'P 21 21 21'
_cell_angle_alpha 90
_cell_angle_beta 90
_cell_angle_gamma 90
_cell_formula_units_Z 4
_cell_length_a 11.164(6)
_cell_length_b 12.46(1)
_cell_length_c 5.622(2)
_cell_volume 782.0
_refine_ls_R_factor_all 0.042
_cod_database_code 1007151

loop_
_symmetry_equiv_pos_as_xyz
x,y,z
1/2-x,-y,1/2+z
1/2+x,1/2-y,-z
-x,1/2+y,1/2-z

loop_
_atom_site_label
_atom_site_type_symbol
_atom_site_symmetry_multiplicity
_atom_site_Wyckoff_symbol
_atom_site_fract_x
_atom_site_fract_y
_atom_site_fract_z
_atom_site_occupancy
_atom_site_attached_hydrogens
_atom_site_calc_flag
Hg1 Hg2+ 4 a 0.47903(4) 0.13628(3) 0.09635(8) 1. 0 d
K1 K1+ 4 a 0.1164(2) 0.0795(2) 0.0975(6) 1. 0 d
P1 P5+ 4 a 0.4169(2) 0.3719(2) 0.3821(6) 1. 0 d
P2 P5+ 4 a 0.3085(2) 0.1862(2) 0.5838(6) 1. 0 d
P3 P5+ 4 a 0.1574(2) 0.3572(2) 0.3946(6) 1. 0 d
O1 O2- 4 a 0.2831(7) 0.4209(6) 0.384(2) 1. 0 d
O2 O2- 4 a 0.4083(7) 0.2801(6) 0.582(2) 1. 0 d
O3 O2- 4 a 0.5014(8) 0.4553(7) 0.476(2) 1. 0 d
O4 O2- 4 a 0.4449(9) 0.3193(8) 0.147(2) 1. 0 d
O5 O2- 4 a 0.1882(7) 0.2561(7) 0.570(2) 1. 0 d
O6 O2- 4 a 0.3176(7) 0.1207(7) 0.361(1) 1. 0 d
O7 O2- 4 a 0.3149(8) 0.1291(8) 0.811(2) 1. 0 d
O8 O2- 4 a 0.1277(9) 0.3160(8) 0.155(2) 1. 0 d
O9 O2- 4 a 0.0687(8) 0.4241(8) 0.526(2) 1. 0 d

loop_
_atom_type_symbol
_atom_type_oxidation_number
Hg2+ 2.000
K1+ 1.000
P5+ 5.000
O2- -2.000
